data_7124970
loop_
_publ_author_name
'Mosca, Lorenzo'
'\<Cejka, Jan'
'Dolensk\'y, Bohumil'
'Havl\'ik, Martin'
'Jakubek, Milan'
'Kapl\'anek, Robert'
'Kr\'al, Vladim\'ir'
'Anzenbacher, Pavel'

_publ_section_title
;
 Bowl-shaped Tr\"oger's bases and their recognition properties.
;
_journal_issue 70
_journal_name_full 'Chemical communications (Cambridge, England)'
_journal_page_first 10664
_journal_page_last 10667
_journal_paper_doi 10.1039/c6cc05923f
_journal_volume 52
_journal_year 2016
_chemical_formula_moiety 'C46 H38 Cl2 N6'
_chemical_formula_sum 'C46 H38 Cl2 N6'
_chemical_formula_weight 745.75
_space_group_IT_number 2
_space_group_name_Hall '-P 1'
_space_group_name_H-M_alt 'P -1'
_symmetry_cell_setting triclinic
_symmetry_space_group_name_H-M 'P -1'
_atom_sites_solution_hydrogens difmap
_atom_sites_solution_primary direct
_audit_update_record
;
2016-06-13 deposited with the CCDC.
2016-08-01 downloaded from the CCDC.
;
_cell_angle_alpha 107.088(7)
_cell_angle_beta 100.483(6)
_cell_angle_gamma 116.305(8)
_cell_formula_units_Z 6
_cell_length_a 17.9422(14)
_cell_length_b 18.3629(16)
_cell_length_c 20.9128(13)
_cell_measurement_reflns_used 12702
_cell_measurement_temperature 190
_cell_measurement_theta_max 82
_cell_measurement_theta_min 4
_cell_volume 5498.3(10)
_computing_cell_refinement 'CrysAlisPro, (Agilent, 2011)'
_computing_data_collection 'Xcalibur, (Oxford Diffraction, 2002)'
_computing_data_reduction 'CrysAlisPro, (Agilent, 2011)'
_computing_molecular_graphics 'CAMERON (Watkin et al., 1996)'
_computing_publication_material 'CRYSTALS (Betteridge et al., 2003)'
_computing_structure_refinement 'CRYSTALS (Betteridge et al., 2003)'
_computing_structure_solution 'SIR92 (Altomare et al., 1994)'
_diffrn_ambient_temperature 190
_diffrn_measured_fraction_theta_full 0.996
_diffrn_measured_fraction_theta_max 0.937
_diffrn_measurement_device Area
_diffrn_measurement_device_type 'Oxford Diffraction XCALIBUR'
_diffrn_measurement_method \w
_diffrn_radiation_monochromator graphite
_diffrn_radiation_type 'Cu K\a'
_diffrn_radiation_wavelength 1.54180
_diffrn_reflns_av_R_equivalents 0.102
_diffrn_reflns_limit_h_max 22
_diffrn_reflns_limit_h_min -22
_diffrn_reflns_limit_k_max 21
_diffrn_reflns_limit_k_min -23
_diffrn_reflns_limit_l_max 26
_diffrn_reflns_limit_l_min 0
_diffrn_reflns_number 22877
_diffrn_reflns_theta_full 73.176
_diffrn_reflns_theta_max 73.510
_diffrn_reflns_theta_min 4.404
_diffrn_standards_number 0
_exptl_absorpt_coefficient_mu 1.929
_exptl_absorpt_correction_T_max 0.85
_exptl_absorpt_correction_T_min 0.38
_exptl_absorpt_correction_type multi-scan
_exptl_absorpt_process_details 'CrysAlisPro, (Agilent, 2011)'
_exptl_crystal_colour orange
_exptl_crystal_density_diffrn 1.351
_exptl_crystal_density_method 'not measured'
_exptl_crystal_description needle
_exptl_crystal_F_000 2340
_exptl_crystal_size_max 0.549
_exptl_crystal_size_mid 0.159
_exptl_crystal_size_min 0.087
_refine_diff_density_max 1.39
_refine_diff_density_min -1.81
_refine_ls_extinction_method None
_refine_ls_goodness_of_fit_ref 1.0114
_refine_ls_hydrogen_treatment constr
_refine_ls_matrix_type full
_refine_ls_number_parameters 1449
_refine_ls_number_reflns 20185
_refine_ls_number_restraints 1975
_refine_ls_R_factor_all 0.1479
_refine_ls_R_factor_gt 0.0951
_refine_ls_shift/su_max 0.0001714
_refine_ls_shift/su_mean 0.0000118
_refine_ls_structure_factor_coef Fsqd
_refine_ls_weighting_details
;
 Method, part 1, Chebychev polynomial, (Watkin, 1994, Prince, 1982) 
 [weight] = 1.0/[A~0~*T~0~(x)+A~1~*T~1~(x) ... +A~n-1~]*T~n-1~(x)] 
 where A~i~ are the Chebychev coefficients listed below and x= Fcalc/Fmax 
 Method = Robust Weighting (Prince, 1982) 
 W = [weight] * [1-(deltaF/6*sigmaF)^2^]^2^ 
 A~i~ are: 
 0.167E+04 0.257E+04 0.132E+04 338. 0.00 
;
_refine_ls_weighting_scheme calc
_refine_ls_wR_factor_all 0.2544
_refine_ls_wR_factor_gt 0.1854
_refine_ls_wR_factor_ref 0.2526
_reflns_limit_h_max 22
_reflns_limit_h_min -22
_reflns_limit_k_max 21
_reflns_limit_k_min -23
_reflns_limit_l_max 26
_reflns_limit_l_min 0
_reflns_number_gt 11270
_reflns_number_total 22877
_reflns_threshold_expression I>2.0\s(I)
_oxford_diffrn_Wilson_B_factor 4.79
_oxford_diffrn_Wilson_scale 0.22
_oxford_refine_ls_r_factor_ref 0.1475
_oxford_refine_ls_scale 2.227(12)
_oxford_reflns_number_all 20203
_oxford_reflns_threshold_expression_ref I>-3.0\s(I)
_cod_data_source_file c6cc05923f2.cif
_cod_data_source_block calix-1_CH2Cl2
_cod_original_cell_volume 5498.3(3)
_cod_original_sg_symbol_H-M 'P -1 '
_cod_database_code 7124970

loop_
_symmetry_equiv_pos_as_xyz
x,y,z
-x,-y,-z

loop_
_atom_site_label
_atom_site_type_symbol
_atom_site_fract_x
_atom_site_fract_y
_atom_site_fract_z
_atom_site_U_iso_or_equiv
_atom_site_occupancy
_atom_site_adp_type
_atom_site_refinement_flags_posn
_atom_site_refinement_flags_occupancy
_atom_site_disorder_group
N11 N 0.6637(3) 0.4157(3) 0.6035(2) 0.0438 1.0000 Uani . . .
N23 N 0.6193(3) 0.2716(3) 0.6065(2) 0.0431 1.0000 Uani . . .
N41 N 0.9610(3) 0.6040(3) 0.6030(2) 0.0457 1.0000 Uani . . .
N53 N 0.8654(3) 0.6637(3) 0.6186(3) 0.0512 1.0000 Uani . . .
N71 N 0.8658(3) 0.3037(3) 0.5914(3) 0.0483 1.0000 Uani . . .
N83 N 1.0204(3) 0.4048(4) 0.6096(3) 0.0527 1.0000 Uani . . .
C10 C 0.7476(3) 0.4262(4) 0.6000(3) 0.0394 1.0000 Uani . . .
C12 C 0.6724(4) 0.4583(4) 0.6785(3) 0.0462 1.0000 Uani . . .
C13 C 0.6665(4) 0.3998(4) 0.7186(3) 0.0439 1.0000 Uani . . .
C14 C 0.6872(4) 0.4368(4) 0.7949(3) 0.0455 1.0000 Uani . . .
C15 C 0.7105(4) 0.5245(4) 0.8345(3) 0.0534 1.0000 Uani . . .
C16 C 0.7320(5) 0.5589(5) 0.9082(3) 0.0619 1.0000 Uani . . .
C17 C 0.7300(5) 0.5046(5) 0.9436(3) 0.0633 1.0000 Uani . . .
C18 C 0.7105(5) 0.4204(5) 0.9071(3) 0.0612 1.0000 Uani . . .
C19 C 0.6883(4) 0.3835(4) 0.8319(3) 0.0499 1.0000 Uani . . .
C20 C 0.6697(4) 0.2956(4) 0.7930(3) 0.0556 1.0000 Uani . . .
C21 C 0.6490(4) 0.2622(4) 0.7217(3) 0.0542 1.0000 Uani . . .
C22 C 0.6461(4) 0.3139(4) 0.6830(3) 0.0440 1.0000 Uani . . .
C24 C 0.6919(4) 0.2669(4) 0.5854(3) 0.0460 1.0000 Uani . . .
C25 C 0.5943(4) 0.3216(4) 0.5736(3) 0.0490 1.0000 Uani . . .
C26 C 0.7642(4) 0.3574(4) 0.5943(3) 0.0403 1.0000 Uani . . .
C40 C 0.8926(4) 0.5217(4) 0.6007(3) 0.0436 1.0000 Uani . . .
C42 C 1.0285(4) 0.6678(4) 0.6769(3) 0.0484 1.0000 Uani . . .
C43 C 0.9956(4) 0.7163(4) 0.7236(3) 0.0455 1.0000 Uani . . .
C44 C 1.0441(4) 0.7679(4) 0.8000(3) 0.0492 1.0000 Uani . . .
C45 C 1.1294(4) 0.7820(4) 0.8333(4) 0.0569 1.0000 Uani . . .
C46 C 1.1734(5) 0.8318(5) 0.9068(4) 0.0624 1.0000 Uani . . .
C47 C 1.1374(5) 0.8675(5) 0.9489(4) 0.0686 1.0000 Uani . . .
C48 C 1.0563(5) 0.8542(5) 0.9187(4) 0.0621 1.0000 Uani . . .
C49 C 1.0074(4) 0.8034(4) 0.8444(3) 0.0532 1.0000 Uani . . .
C50 C 0.9211(5) 0.7869(5) 0.8127(4) 0.0605 1.0000 Uani . . .
C51 C 0.8776(4) 0.7412(4) 0.7404(4) 0.0561 1.0000 Uani . . .
C52 C 0.9149(4) 0.7079(4) 0.6951(3) 0.0485 1.0000 Uani . . .
C54 C 0.7860(4) 0.5753(4) 0.5987(3) 0.0519 1.0000 Uani . . .
C55 C 0.9210(4) 0.6506(4) 0.5797(3) 0.0533 1.0000 Uani . . .
C56 C 0.8104(4) 0.5075(4) 0.6016(3) 0.0409 1.0000 Uani . . .
C70 C 0.8484(4) 0.3741(4) 0.5934(3) 0.0433 1.0000 Uani . . .
C72 C 0.8896(4) 0.3057(4) 0.6643(3) 0.0503 1.0000 Uani . . .
C73 C 0.9853(4) 0.3799(4) 0.7127(3) 0.0491 1.0000 Uani . . .
C74 C 1.0121(4) 0.4053(4) 0.7881(3) 0.0524 1.0000 Uani . . .
C75 C 0.9555(5) 0.3570(5) 0.8192(4) 0.0574 1.0000 Uani . . .
C76 C 0.9836(5) 0.3840(5) 0.8927(4) 0.0665 1.0000 Uani . . .
C77 C 1.0698(6) 0.4585(6) 0.9372(4) 0.0801 1.0000 Uani . . .
C78 C 1.1243(5) 0.5057(5) 0.9087(4) 0.0718 1.0000 Uani . . .
C79 C 1.0987(4) 0.4807(4) 0.8342(3) 0.0539 1.0000 Uani . . .
C80 C 1.1543(4) 0.5296(5) 0.8039(4) 0.0580 1.0000 Uani . . .
C81 C 1.1289(4) 0.5052(4) 0.7329(4) 0.0533 1.0000 Uani . . .
C82 C 1.0431(4) 0.4287(4) 0.6856(3) 0.0495 1.0000 Uani . . .
C84 C 1.0019(4) 0.4693(4) 0.5920(3) 0.0498 1.0000 Uani . . .
C85 C 0.9410(4) 0.3157(4) 0.5688(4) 0.0573 1.0000 Uani . . .
C86 C 0.9129(4) 0.4552(4) 0.5967(3) 0.0443 1.0000 Uani . . .
H841 H 0.9993 0.4591 0.5434 0.0599 1.0000 Uiso R . .
H842 H 1.0502 0.5305 0.6243 0.0598 1.0000 Uiso R . .
H122 H 0.7302 0.5152 0.7037 0.0548 1.0000 Uiso R . .
H121 H 0.6248 0.4704 0.6786 0.0551 1.0000 Uiso R . .
H242 H 0.7175 0.2449 0.6147 0.0548 1.0000 Uiso R . .
H241 H 0.6674 0.2250 0.5352 0.0550 1.0000 Uiso R . .
H511 H 0.8209 0.7312 0.7196 0.0672 1.0000 Uiso R . .
H541 H 0.7481 0.5536 0.5497 0.0620 1.0000 Uiso R . .
H542 H 0.7532 0.5813 0.6301 0.0617 1.0000 Uiso R . .
H811 H 1.1672 0.5384 0.7139 0.0639 1.0000 Uiso R . .
H211 H 0.6369 0.2045 0.6968 0.0638 1.0000 Uiso R . .
H421 H 1.0824 0.7113 0.6739 0.0571 1.0000 Uiso R . .
H422 H 1.0421 0.6341 0.6998 0.0569 1.0000 Uiso R . .
H251 H 0.5419 0.3184 0.5823 0.0588 1.0000 Uiso R . .
H252 H 0.5799 0.2938 0.5222 0.0589 1.0000 Uiso R . .
H552 H 0.9688 0.7087 0.5876 0.0640 1.0000 Uiso R . .
H551 H 0.8849 0.6152 0.5291 0.0638 1.0000 Uiso R . .
H451 H 1.1550 0.7572 0.8057 0.0678 1.0000 Uiso R . .
H722 H 0.8486 0.3130 0.6861 0.0606 1.0000 Uiso R . .
H721 H 0.8828 0.2488 0.6588 0.0609 1.0000 Uiso R . .
H201 H 0.6718 0.2616 0.8177 0.0670 1.0000 Uiso R . .
H501 H 0.8943 0.8075 0.8416 0.0721 1.0000 Uiso R . .
H751 H 0.8986 0.3064 0.7895 0.0689 1.0000 Uiso R . .
H151 H 0.7118 0.5604 0.8110 0.0638 1.0000 Uiso R . .
H852 H 0.9547 0.2717 0.5734 0.0689 1.0000 Uiso R . .
H851 H 0.9231 0.3058 0.5191 0.0690 1.0000 Uiso R . .
H761 H 0.9451 0.3529 0.9125 0.0799 1.0000 Uiso R . .
H481 H 1.0318 0.8785 0.9477 0.0739 1.0000 Uiso R . .
H181 H 0.7108 0.3856 0.9311 0.0727 1.0000 Uiso R . .
H161 H 0.7473 0.6176 0.9340 0.0740 1.0000 Uiso R . .
H461 H 1.2293 0.8418 0.9283 0.0751 1.0000 Uiso R . .
H171 H 0.7430 0.5278 0.9933 0.0751 1.0000 Uiso R . .
H801 H 1.2096 0.5800 0.8336 0.0701 1.0000 Uiso R . .
H771 H 1.0892 0.4751 0.9864 0.0970 1.0000 Uiso R . .
H471 H 1.1686 0.9011 0.9983 0.0820 1.0000 Uiso R . .
H781 H 1.1799 0.5557 0.9391 0.0849 1.0000 Uiso R . .
N111 N 0.6802(3) 0.3960(3) 0.4027(2) 0.0452 1.0000 Uani . . .
N123 N 0.7411(3) 0.3024(3) 0.3680(2) 0.0471 1.0000 Uani . . .
N141 N 0.3754(3) 0.2556(3) 0.4045(2) 0.0464 1.0000 Uani . . .
N153 N 0.4420(3) 0.3977(3) 0.3964(3) 0.0515 1.0000 Uani . . .
N171 N 0.5308(3) 0.0927(3) 0.3942(2) 0.0453 1.0000 Uani . . .
N183 N 0.3797(3) 0.0219(3) 0.3921(3) 0.0486 1.0000 Uani . . .
C110 C 0.6046(4) 0.3207(4) 0.4018(3) 0.0409 1.0000 Uani . . .
C112 C 0.6631(4) 0.4015(4) 0.3331(3) 0.0473 1.0000 Uani . . .
C113 C 0.6683(4) 0.3326(4) 0.2762(3) 0.0454 1.0000 Uani . . .
C114 C 0.6336(4) 0.3148(4) 0.2026(3) 0.0455 1.0000 Uani . . .
C115 C 0.6003(4) 0.3639(4) 0.1810(3) 0.0509 1.0000 Uani . . .
C116 C 0.5653(5) 0.3432(5) 0.1095(3) 0.0589 1.0000 Uani . . .
C117 C 0.5628(5) 0.2747(5) 0.0570(4) 0.0642 1.0000 Uani . . .
C118 C 0.5949(5) 0.2255(5) 0.0761(3) 0.0586 1.0000 Uani . . .
C119 C 0.6301(4) 0.2435(4) 0.1488(3) 0.0503 1.0000 Uani . . .
C120 C 0.6592(4) 0.1902(5) 0.1692(3) 0.0555 1.0000 Uani . . .
C121 C 0.6943(4) 0.2112(5) 0.2403(3) 0.0532 1.0000 Uani . . .
C122 C 0.7003(4) 0.2828(4) 0.2943(3) 0.0457 1.0000 Uani . . .
C124 C 0.6820(4) 0.2341(4) 0.3886(3) 0.0455 1.0000 Uani . . .
C125 C 0.7595(4) 0.3886(4) 0.4164(3) 0.0479 1.0000 Uani . . .
C126 C 0.6027(4) 0.2412(4) 0.3940(3) 0.0408 1.0000 Uani . . .
C140 C 0.4563(4) 0.2550(4) 0.4046(3) 0.0424 1.0000 Uani . . .
C142 C 0.3093(4) 0.2063(4) 0.3304(3) 0.0482 1.0000 Uani . . .
C143 C 0.3328(4) 0.2601(4) 0.2862(3) 0.0479 1.0000 Uani . . .
C144 C 0.2895(4) 0.2170(4) 0.2093(3) 0.0495 1.0000 Uani . . .
C145 C 0.2188(4) 0.1254(5) 0.1719(3) 0.0553 1.0000 Uani . . .
C146 C 0.1780(5) 0.0875(5) 0.0991(4) 0.0608 1.0000 Uani . . .
C147 C 0.2050(5) 0.1361(5) 0.0594(4) 0.0620 1.0000 Uani . . .
C148 C 0.2741(5) 0.2235(5) 0.0922(4) 0.0629 1.0000 Uani . . .
C149 C 0.3176(4) 0.2660(5) 0.1688(3) 0.0537 1.0000 Uani . . .
C150 C 0.3903(5) 0.3566(5) 0.2048(4) 0.0608 1.0000 Uani . . .
C151 C 0.4288(4) 0.3963(4) 0.2780(4) 0.0550 1.0000 Uani . . .
C152 C 0.3994(4) 0.3489(4) 0.3194(3) 0.0496 1.0000 Uani . . .
C154 C 0.5334(4) 0.4152(4) 0.4200(3) 0.0505 1.0000 Uani . . .
C155 C 0.3931(4) 0.3466(4) 0.4314(3) 0.0553 1.0000 Uani . . .
C156 C 0.5307(4) 0.3276(4) 0.4072(3) 0.0412 1.0000 Uani . . .
C170 C 0.5276(4) 0.1701(4) 0.3949(3) 0.0434 1.0000 Uani . . .
C172 C 0.5059(4) 0.0280(4) 0.3213(3) 0.0475 1.0000 Uani . . .
C173 C 0.4060(4) -0.0315(4) 0.2812(3) 0.0466 1.0000 Uani . . .
C174 C 0.3696(4) -0.0879(4) 0.2059(3) 0.0455 1.0000 Uani . . .
C175 C 0.4237(4) -0.0999(4) 0.1685(3) 0.0526 1.0000 Uani . . .
C176 C 0.3865(5) -0.1579(5) 0.0971(3) 0.0571 1.0000 Uani . . .
C177 C 0.2943(5) -0.2040(5) 0.0582(3) 0.0592 1.0000 Uani . . .
C178 C 0.2409(5) -0.1916(4) 0.0940(3) 0.0588 1.0000 Uani . . .
C179 C 0.2759(4) -0.1348(4) 0.1678(3) 0.0524 1.0000 Uani . . .
C180 C 0.2211(5) -0.1232(5) 0.2046(4) 0.0637 1.0000 Uani . . .
C181 C 0.2560(4) -0.0725(4) 0.2778(4) 0.0599 1.0000 Uani . . .
C182 C 0.3486(4) -0.0273(4) 0.3153(3) 0.0469 1.0000 Uani . . .
C184 C 0.3778(4) 0.1043(4) 0.4099(3) 0.0485 1.0000 Uani . . .
C185 C 0.4707(4) 0.0468(4) 0.4257(3) 0.0524 1.0000 Uani . . .
C186 C 0.4541(4) 0.1767(4) 0.4012(3) 0.0419 1.0000 Uani . . .
H1242 H 0.6623 0.1755 0.3526 0.0551 1.0000 Uiso R . .
H1241 H 0.7157 0.2419 0.4346 0.0548 1.0000 Uiso R . .
H1542 H 0.5630 0.4547 0.4712 0.0598 1.0000 Uiso R . .
H1541 H 0.5665 0.4448 0.3942 0.0598 1.0000 Uiso R . .
H1841 H 0.3211 0.0907 0.3802 0.0580 1.0000 Uiso R . .
H1842 H 0.3829 0.1268 0.4597 0.0581 1.0000 Uiso R . .
H1122 H 0.6035 0.3911 0.3170 0.0569 1.0000 Uiso R . .
H1121 H 0.7062 0.4615 0.3395 0.0569 1.0000 Uiso R . .
H1751 H 0.4856 -0.0681 0.1925 0.0629 1.0000 Uiso R . .
H1722 H 0.5316 0.0617 0.2944 0.0568 1.0000 Uiso R . .
H1721 H 0.5298 -0.0092 0.3248 0.0568 1.0000 Uiso R . .
H1511 H 0.4753 0.4560 0.3014 0.0647 1.0000 Uiso R . .
H1251 H 0.7791 0.3952 0.4653 0.0581 1.0000 Uiso R . .
H1252 H 0.8059 0.4352 0.4095 0.0576 1.0000 Uiso R . .
H1501 H 0.4117 0.3888 0.1783 0.0729 1.0000 Uiso R . .
H1451 H 0.2000 0.0906 0.1971 0.0657 1.0000 Uiso R . .
H1211 H 0.7148 0.1773 0.2532 0.0640 1.0000 Uiso R . .
H1161 H 0.5428 0.3758 0.0963 0.0697 1.0000 Uiso R . .
H1422 H 0.2513 0.1932 0.3328 0.0577 1.0000 Uiso R . .
H1421 H 0.3058 0.1499 0.3068 0.0580 1.0000 Uiso R . .
H1771 H 0.2700 -0.2424 0.0097 0.0722 1.0000 Uiso R . .
H1151 H 0.6024 0.4112 0.2155 0.0606 1.0000 Uiso R . .
H1851 H 0.4700 -0.0078 0.4203 0.0616 1.0000 Uiso R . .
H1852 H 0.4916 0.0849 0.4764 0.0621 1.0000 Uiso R . .
H1811 H 0.2187 -0.0678 0.3027 0.0707 1.0000 Uiso R . .
H1552 H 0.3367 0.3434 0.4231 0.0658 1.0000 Uiso R . .
H1551 H 0.4271 0.3775 0.4823 0.0661 1.0000 Uiso R . .
H1201 H 0.6538 0.1412 0.1338 0.0660 1.0000 Uiso R . .
H1181 H 0.5930 0.1791 0.0407 0.0711 1.0000 Uiso R . .
H1781 H 0.1796 -0.2215 0.0688 0.0700 1.0000 Uiso R . .
H1761 H 0.4241 -0.1658 0.0737 0.0689 1.0000 Uiso R . .
H1471 H 0.1757 0.1086 0.0095 0.0738 1.0000 Uiso R . .
H1481 H 0.2936 0.2564 0.0656 0.0749 1.0000 Uiso R . .
H1171 H 0.5399 0.2626 0.0087 0.0768 1.0000 Uiso R . .
H1461 H 0.1315 0.0280 0.0759 0.0720 1.0000 Uiso R . .
H1801 H 0.1605 -0.1504 0.1796 0.0761 1.0000 Uiso R . .
N211 N 0.2817(3) 0.3839(3) -0.0985(3) 0.0501 1.0000 Uani . . .
N223 N 0.4346(3) 0.4323(3) -0.0896(3) 0.0505 1.0000 Uani . . .
N241 N 0.0778(4) 0.0797(4) -0.1276(3) 0.0569 1.0000 Uani . . .
N253 N 0.0212(4) 0.1735(4) -0.1426(3) 0.0588 1.0000 Uani . . .
N271 N 0.3883(3) 0.1778(4) -0.1085(3) 0.0518 1.0000 Uani . . .
N283 N 0.2838(4) 0.0206(3) -0.1471(3) 0.0536 1.0000 Uani . . .
C210 C 0.2677(4) 0.2981(4) -0.1045(3) 0.0454 1.0000 Uani . . .
C212 C 0.2578(4) 0.3861(4) -0.1683(3) 0.0516 1.0000 Uani . . .
C213 C 0.3268(4) 0.3949(4) -0.2025(3) 0.0485 1.0000 Uani . . .
C214 C 0.3067(4) 0.3815(4) -0.2762(3) 0.0535 1.0000 Uani . . .
C215 C 0.2272(5) 0.3690(5) -0.3172(4) 0.0617 1.0000 Uani . . .
C216 C 0.2102(5) 0.3590(5) -0.3864(4) 0.0700 1.0000 Uani . . .
C217 C 0.2728(6) 0.3596(5) -0.4193(4) 0.0754 1.0000 Uani . . .
C218 C 0.3485(6) 0.3685(5) -0.3818(4) 0.0760 1.0000 Uani . . .
C219 C 0.3681(5) 0.3802(4) -0.3096(4) 0.0590 1.0000 Uani . . .
C220 C 0.4485(5) 0.3922(5) -0.2687(4) 0.0648 1.0000 Uani . . .
C221 C 0.4683(4) 0.4080(4) -0.1979(4) 0.0584 1.0000 Uani . . .
C222 C 0.4084(4) 0.4122(4) -0.1643(3) 0.0491 1.0000 Uani . . .
C224 C 0.4317(4) 0.3562(4) -0.0777(3) 0.0515 1.0000 Uani . . .
C225 C 0.3765(4) 0.4531(4) -0.0584(3) 0.0528 1.0000 Uani . . .
C226 C 0.3354(4) 0.2800(4) -0.0999(3) 0.0467 1.0000 Uani . . .
C240 C 0.1635(4) 0.1466(4) -0.1231(3) 0.0507 1.0000 Uani . . .
C242 C 0.0189(4) 0.0078(4) -0.2000(4) 0.0605 1.0000 Uani . . .
C243 C -0.0242(4) 0.0374(4) -0.2465(4) 0.0566 1.0000 Uani . . .
C244 C -0.0717(4) -0.0185(4) -0.3211(4) 0.0593 1.0000 Uani . . .
C245 C -0.0891(5) -0.1077(4) -0.3525(4) 0.0669 1.0000 Uani . . .
C246 C -0.1390(6) -0.1608(6) -0.4227(5) 0.0846 1.0000 Uani . . .
C247 C -0.1722(7) -0.1287(6) -0.4676(5) 0.0947 1.0000 Uani . . .
C248 C -0.1522(6) -0.0424(6) -0.4402(4) 0.0820 1.0000 Uani . . .
C249 C -0.1009(5) 0.0156(5) -0.3664(4) 0.0651 1.0000 Uani . . .
C250 C -0.0770(5) 0.1050(5) -0.3368(5) 0.0702 1.0000 Uani . . .
C251 C -0.0367(5) 0.1559(5) -0.2656(4) 0.0649 1.0000 Uani . . .
C252 C -0.0128(4) 0.1207(4) -0.2192(4) 0.0586 1.0000 Uani . . .
C254 C 0.1097(4) 0.2549(4) -0.1174(4) 0.0593 1.0000 Uani . . .
C255 C 0.0288(5) 0.1219(5) -0.1035(4) 0.0699 1.0000 Uani . . .
C256 C 0.1810(4) 0.2311(4) -0.1162(3) 0.0511 1.0000 Uani . . .
C270 C 0.3160(4) 0.1937(4) -0.1103(3) 0.0455 1.0000 Uani . . .
C272 C 0.4046(4) 0.1650(4) -0.1766(3) 0.0511 1.0000 Uani . . .
C273 C 0.3401(4) 0.0718(4) -0.2342(3) 0.0484 1.0000 Uani . . .
C274 C 0.3374(4) 0.0502(4) -0.3070(3) 0.0499 1.0000 Uani . . .
C275 C 0.3997(5) 0.1149(5) -0.3250(4) 0.0575 1.0000 Uani . . .
C276 C 0.3959(5) 0.0920(5) -0.3948(4) 0.0673 1.0000 Uani . . .
C277 C 0.3339(5) 0.0072(6) -0.4482(4) 0.0712 1.0000 Uani . . .
C278 C 0.2730(5) -0.0562(5) -0.4328(4) 0.0627 1.0000 Uani . . .
C279 C 0.2730(4) -0.0353(4) -0.3616(3) 0.0539 1.0000 Uani . . .
C280 C 0.2095(5) -0.0983(5) -0.3442(3) 0.0574 1.0000 Uani . . .
C281 C 0.2118(4) -0.0787(4) -0.2760(4) 0.0580 1.0000 Uani . . .
C282 C 0.2792(4) 0.0062(4) -0.2195(3) 0.0480 1.0000 Uani . . .
C284 C 0.2128(5) 0.0341(4) -0.1316(4) 0.0588 1.0000 Uani . . .
C285 C 0.3688(4) 0.0980(4) -0.0967(4) 0.0578 1.0000 Uani . . .
C286 C 0.2307(4) 0.1266(4) -0.1222(3) 0.0486 1.0000 Uani . . .
H2721 H 0.4015 0.2079 -0.1934 0.0610 1.0000 Uiso R . .
H2722 H 0.4640 0.1760 -0.1677 0.0608 1.0000 Uiso R . .
H2122 H 0.2508 0.4369 -0.1610 0.0620 1.0000 Uiso R . .
H2121 H 0.2015 0.3314 -0.2000 0.0620 1.0000 Uiso R . .
H2251 H 0.3926 0.4614 -0.0084 0.0632 1.0000 Uiso R . .
H2252 H 0.3855 0.5093 -0.0598 0.0627 1.0000 Uiso R . .
H2241 H 0.4611 0.3337 -0.1058 0.0618 1.0000 Uiso R . .
H2242 H 0.4627 0.3754 -0.0270 0.0622 1.0000 Uiso R . .
H2852 H 0.4152 0.0857 -0.1013 0.0689 1.0000 Uiso R . .
H2851 H 0.3675 0.1085 -0.0490 0.0689 1.0000 Uiso R . .
H2801 H 0.1654 -0.1541 -0.3800 0.0689 1.0000 Uiso R . .
H2811 H 0.1690 -0.1205 -0.2656 0.0687 1.0000 Uiso R . .
H2841 H 0.1560 -0.0117 -0.1709 0.0699 1.0000 Uiso R . .
H2842 H 0.2092 0.0276 -0.0874 0.0701 1.0000 Uiso R . .
H2511 H -0.0243 0.2149 -0.2461 0.0780 1.0000 Uiso R . .
H2421 H 0.0539 -0.0107 -0.2224 0.0720 1.0000 Uiso R . .
H2422 H -0.0276 -0.0425 -0.1960 0.0723 1.0000 Uiso R . .
H2751 H 0.4429 0.1726 -0.2891 0.0679 1.0000 Uiso R . .
H2211 H 0.5211 0.4150 -0.1720 0.0688 1.0000 Uiso R . .
H2541 H 0.1223 0.2956 -0.0692 0.0708 1.0000 Uiso R . .
H2542 H 0.1096 0.2839 -0.1496 0.0708 1.0000 Uiso R . .
H2151 H 0.1851 0.3672 -0.2967 0.0738 1.0000 Uiso R . .
H2201 H 0.4882 0.3884 -0.2907 0.0768 1.0000 Uiso R . .
H2781 H 0.2311 -0.1133 -0.4691 0.0750 1.0000 Uiso R . .
H2551 H -0.0310 0.0747 -0.1126 0.0839 1.0000 Uiso R . .
H2552 H 0.0586 0.1607 -0.0524 0.0839 1.0000 Uiso R . .
H2761 H 0.4365 0.1353 -0.4059 0.0799 1.0000 Uiso R . .
H2171 H 0.2616 0.3533 -0.4668 0.0908 1.0000 Uiso R . .
H2181 H 0.3878 0.3658 -0.4044 0.0909 1.0000 Uiso R . .
H2501 H -0.0884 0.1301 -0.3676 0.0842 1.0000 Uiso R . .
H2461 H -0.1521 -0.2207 -0.4421 0.1031 1.0000 Uiso R . .
H2451 H -0.0663 -0.1294 -0.3236 0.0822 1.0000 Uiso R . .
H2481 H -0.1724 -0.0209 -0.4707 0.0991 1.0000 Uiso R . .
H2771 H 0.3334 -0.0069 -0.4948 0.0851 1.0000 Uiso R . .
H2471 H -0.2082 -0.1670 -0.5164 0.1161 1.0000 Uiso R . .
H2161 H 0.1576 0.3519 -0.4122 0.0839 1.0000 Uiso R . .
C1 C 0.9299(6) 0.5494(6) 0.8690(4) 0.0828 1.0000 Uani . . .
H11 H 0.9665 0.5237 0.8773 0.1022 1.0000 Uiso R . .
H12 H 0.8718 0.5156 0.8729 0.1022 1.0000 Uiso R . .
Cl1 Cl 0.91230(14) 0.54134(15) 0.78274(11) 0.0818 1.0000 Uani . . .
Cl2 Cl 0.9854(3) 0.65506(19) 0.93671(15) 0.1494 1.0000 Uani . . .
C2 C 0.4026(5) 0.1205(6) 0.1263(4) 0.0785 1.0000 Uani . . .
H22 H 0.3429 0.1118 0.1148 0.0943 1.0000 Uiso R . .
H21 H 0.4446 0.1742 0.1223 0.0942 1.0000 Uiso R . .
Cl3 Cl 0.43980(15) 0.13520(15) 0.21398(11) 0.0822 1.0000 Uani . . .
Cl4 Cl 0.3952(2) 0.02660(16) 0.06336(13) 0.1072 1.0000 Uani . . .
C3 C 0.1553(17) 0.1069(11) -0.3792(9) 0.1870(13) 0.572(3) Uiso D P 1
C4 C 0.1455(19) 0.0630(14) -0.3330(11) 0.1870(13) 0.428(3) Uiso D P 2
Cl5 Cl 0.1812(6) 0.1399(6) -0.2888(5) 0.1870(13) 0.572(3) Uiso D P 1
Cl6 Cl 0.0789(3) -0.0086(3) -0.4226(3) 0.1870(13) 1.0000 Uiso D . .
Cl7 Cl 0.2268(8) 0.1716(8) -0.3157(7) 0.1870(13) 0.428(3) Uiso D P 2
H32 H 0.2087 0.1241 -0.3919 0.2330 0.572(3) Uiso R P 1
H31 H 0.1238 0.1353 -0.3941 0.2330 0.572(3) Uiso R P 1
H41 H 0.1764 0.0364 -0.3161 0.2330 0.428(3) Uiso R P 2
H42 H 0.1071 0.0660 -0.3067 0.2330 0.428(3) Uiso R P 2

loop_
_atom_site_aniso_label
_atom_site_aniso_U_11
_atom_site_aniso_U_22
_atom_site_aniso_U_33
_atom_site_aniso_U_23
_atom_site_aniso_U_13
_atom_site_aniso_U_12
N11 0.044(2) 0.051(3) 0.038(2) 0.021(2) 0.0143(19) 0.026(2)
N23 0.044(2) 0.043(2) 0.032(2) 0.0129(19) 0.0096(19) 0.019(2)
N41 0.044(2) 0.049(3) 0.041(2) 0.022(2) 0.012(2) 0.021(2)
N53 0.054(3) 0.046(3) 0.051(3) 0.026(2) 0.012(2) 0.023(2)
N71 0.052(3) 0.045(3) 0.046(3) 0.014(2) 0.016(2) 0.028(2)
N83 0.051(3) 0.057(3) 0.052(3) 0.021(2) 0.019(2) 0.031(2)
C10 0.036(2) 0.044(3) 0.031(2) 0.014(2) 0.009(2) 0.018(2)
C12 0.042(3) 0.049(3) 0.043(3) 0.019(2) 0.012(2) 0.023(2)
C13 0.040(3) 0.047(3) 0.035(3) 0.015(2) 0.009(2) 0.019(2)
C14 0.045(3) 0.052(3) 0.032(3) 0.013(2) 0.011(2) 0.022(2)
C15 0.060(3) 0.062(3) 0.040(3) 0.018(3) 0.019(3) 0.036(3)
C16 0.065(3) 0.064(4) 0.044(3) 0.010(3) 0.009(3) 0.036(3)
C17 0.068(4) 0.078(4) 0.033(3) 0.016(3) 0.015(3) 0.037(3)
C18 0.072(4) 0.071(4) 0.038(3) 0.026(3) 0.017(3) 0.034(3)
C19 0.054(3) 0.054(3) 0.037(3) 0.018(2) 0.013(2) 0.027(3)
C20 0.066(3) 0.052(3) 0.048(3) 0.026(3) 0.017(3) 0.029(3)
C21 0.061(3) 0.044(3) 0.045(3) 0.018(3) 0.012(3) 0.021(3)
C22 0.041(3) 0.041(3) 0.038(3) 0.014(2) 0.009(2) 0.016(2)
C24 0.047(3) 0.042(3) 0.036(3) 0.014(2) 0.013(2) 0.017(2)
C25 0.044(3) 0.049(3) 0.041(3) 0.016(2) 0.010(2) 0.018(2)
C26 0.039(3) 0.041(3) 0.032(2) 0.013(2) 0.009(2) 0.017(2)
C40 0.045(3) 0.046(3) 0.035(3) 0.017(2) 0.013(2) 0.022(2)
C42 0.046(3) 0.043(3) 0.049(3) 0.018(2) 0.015(2) 0.019(2)
C43 0.047(3) 0.038(3) 0.048(3) 0.020(2) 0.016(2) 0.019(2)
C44 0.048(3) 0.046(3) 0.051(3) 0.021(3) 0.017(3) 0.023(2)
C45 0.053(3) 0.054(3) 0.059(4) 0.024(3) 0.020(3) 0.025(3)
C46 0.054(3) 0.060(4) 0.054(3) 0.023(3) 0.010(3) 0.019(3)
C47 0.071(4) 0.065(4) 0.050(3) 0.024(3) 0.015(3) 0.023(3)
C48 0.067(4) 0.058(4) 0.050(3) 0.016(3) 0.016(3) 0.030(3)
C49 0.056(3) 0.041(3) 0.055(3) 0.019(3) 0.015(3) 0.024(3)
C50 0.068(4) 0.059(4) 0.062(4) 0.026(3) 0.027(3) 0.038(3)
C51 0.056(3) 0.057(3) 0.063(4) 0.028(3) 0.019(3) 0.035(3)
C52 0.054(3) 0.041(3) 0.050(3) 0.022(2) 0.015(3) 0.024(2)
C54 0.048(3) 0.055(3) 0.047(3) 0.023(3) 0.009(2) 0.025(3)
C55 0.059(3) 0.054(3) 0.053(3) 0.032(3) 0.019(3) 0.029(3)
C56 0.042(3) 0.044(3) 0.035(3) 0.020(2) 0.010(2) 0.022(2)
C70 0.047(3) 0.049(3) 0.032(3) 0.016(2) 0.011(2) 0.025(2)
C72 0.052(3) 0.045(3) 0.050(3) 0.021(3) 0.012(3) 0.025(3)
C73 0.044(3) 0.050(3) 0.054(3) 0.024(3) 0.013(2) 0.026(2)
C74 0.056(3) 0.053(3) 0.051(3) 0.025(3) 0.014(3) 0.032(3)
C75 0.056(3) 0.059(3) 0.067(4) 0.039(3) 0.019(3) 0.032(3)
C76 0.071(4) 0.074(4) 0.061(4) 0.039(3) 0.023(3) 0.037(3)
C77 0.085(4) 0.092(5) 0.058(4) 0.044(4) 0.014(3) 0.040(4)
C78 0.062(4) 0.075(4) 0.059(4) 0.030(3) 0.008(3) 0.026(3)
C79 0.049(3) 0.051(3) 0.054(3) 0.021(3) 0.010(3) 0.024(3)
C80 0.046(3) 0.061(4) 0.056(3) 0.024(3) 0.011(3) 0.024(3)
C81 0.042(3) 0.060(3) 0.062(4) 0.031(3) 0.021(3) 0.026(3)
C82 0.049(3) 0.051(3) 0.057(3) 0.025(3) 0.017(3) 0.033(3)
C84 0.048(3) 0.055(3) 0.047(3) 0.022(3) 0.018(2) 0.028(3)
C85 0.058(3) 0.052(3) 0.058(3) 0.015(3) 0.021(3) 0.031(3)
C86 0.043(3) 0.050(3) 0.034(3) 0.015(2) 0.010(2) 0.022(2)
N111 0.046(2) 0.046(2) 0.034(2) 0.0137(19) 0.0116(19) 0.020(2)
N123 0.041(2) 0.053(3) 0.040(2) 0.020(2) 0.013(2) 0.021(2)
N141 0.048(2) 0.052(3) 0.039(2) 0.018(2) 0.014(2) 0.028(2)
N153 0.054(3) 0.055(3) 0.047(3) 0.019(2) 0.019(2) 0.031(2)
N171 0.053(3) 0.050(3) 0.036(2) 0.020(2) 0.014(2) 0.029(2)
N183 0.051(3) 0.050(3) 0.040(2) 0.020(2) 0.017(2) 0.023(2)
C110 0.042(3) 0.046(3) 0.027(2) 0.013(2) 0.009(2) 0.020(2)
C112 0.057(3) 0.044(3) 0.038(3) 0.018(2) 0.018(2) 0.023(3)
C113 0.041(3) 0.050(3) 0.039(3) 0.019(2) 0.014(2) 0.020(2)
C114 0.045(3) 0.042(3) 0.037(3) 0.014(2) 0.011(2) 0.017(2)
C115 0.055(3) 0.048(3) 0.043(3) 0.020(2) 0.015(2) 0.021(3)
C116 0.067(3) 0.060(3) 0.053(3) 0.031(3) 0.016(3) 0.035(3)
C117 0.072(4) 0.069(4) 0.041(3) 0.026(3) 0.018(3) 0.028(3)
C118 0.066(3) 0.067(4) 0.035(3) 0.019(3) 0.016(3) 0.031(3)
C119 0.051(3) 0.055(3) 0.038(3) 0.019(2) 0.017(2) 0.022(3)
C120 0.062(3) 0.061(4) 0.045(3) 0.018(3) 0.024(3) 0.035(3)
C121 0.051(3) 0.067(4) 0.050(3) 0.025(3) 0.020(3) 0.038(3)
C122 0.042(3) 0.051(3) 0.038(3) 0.019(2) 0.017(2) 0.019(2)
C124 0.045(3) 0.053(3) 0.037(3) 0.020(2) 0.012(2) 0.026(2)
C125 0.042(3) 0.046(3) 0.036(3) 0.011(2) 0.006(2) 0.015(2)
C126 0.045(3) 0.044(3) 0.034(3) 0.018(2) 0.015(2) 0.022(2)
C140 0.042(3) 0.046(3) 0.036(3) 0.018(2) 0.011(2) 0.022(2)
C142 0.044(3) 0.057(3) 0.047(3) 0.024(3) 0.014(2) 0.029(3)
C143 0.043(3) 0.058(3) 0.049(3) 0.027(3) 0.017(2) 0.029(3)
C144 0.054(3) 0.060(3) 0.045(3) 0.025(3) 0.018(2) 0.036(3)
C145 0.048(3) 0.064(4) 0.046(3) 0.022(3) 0.012(3) 0.026(3)
C146 0.055(3) 0.068(4) 0.051(3) 0.019(3) 0.014(3) 0.032(3)
C147 0.065(3) 0.078(4) 0.050(3) 0.026(3) 0.018(3) 0.045(3)
C148 0.075(4) 0.081(4) 0.052(3) 0.036(3) 0.026(3) 0.050(3)
C149 0.060(3) 0.064(4) 0.054(3) 0.031(3) 0.023(3) 0.041(3)
C150 0.072(4) 0.069(4) 0.060(4) 0.039(3) 0.028(3) 0.042(3)
C151 0.059(3) 0.053(3) 0.068(4) 0.034(3) 0.024(3) 0.035(3)
C152 0.057(3) 0.055(3) 0.047(3) 0.023(3) 0.018(3) 0.037(3)
C154 0.052(3) 0.051(3) 0.045(3) 0.019(3) 0.015(3) 0.027(3)
C155 0.059(3) 0.061(3) 0.041(3) 0.014(3) 0.017(3) 0.034(3)
C156 0.047(3) 0.046(3) 0.030(2) 0.017(2) 0.010(2) 0.025(2)
C170 0.048(3) 0.048(3) 0.035(3) 0.021(2) 0.011(2) 0.026(2)
C172 0.056(3) 0.048(3) 0.042(3) 0.020(2) 0.015(2) 0.031(3)
C173 0.049(3) 0.042(3) 0.045(3) 0.018(2) 0.014(2) 0.022(2)
C174 0.046(3) 0.044(3) 0.043(3) 0.019(2) 0.010(2) 0.023(2)
C175 0.055(3) 0.052(3) 0.041(3) 0.013(2) 0.012(3) 0.026(3)
C176 0.069(3) 0.066(4) 0.044(3) 0.027(3) 0.023(3) 0.039(3)
C177 0.067(3) 0.059(4) 0.040(3) 0.017(3) 0.008(3) 0.031(3)
C178 0.053(3) 0.053(3) 0.048(3) 0.016(3) 0.005(3) 0.018(3)
C179 0.052(3) 0.043(3) 0.050(3) 0.018(3) 0.013(3) 0.019(3)
C180 0.050(3) 0.058(4) 0.062(4) 0.018(3) 0.010(3) 0.021(3)
C181 0.051(3) 0.051(3) 0.065(4) 0.019(3) 0.022(3) 0.021(3)
C182 0.051(3) 0.046(3) 0.044(3) 0.022(2) 0.018(2) 0.024(2)
C184 0.050(3) 0.050(3) 0.049(3) 0.024(3) 0.023(2) 0.025(3)
C185 0.058(3) 0.060(3) 0.048(3) 0.030(3) 0.020(3) 0.033(3)
C186 0.040(3) 0.043(3) 0.033(3) 0.013(2) 0.008(2) 0.017(2)
N211 0.049(3) 0.042(2) 0.044(3) 0.013(2) 0.015(2) 0.017(2)
N223 0.053(3) 0.044(3) 0.042(3) 0.016(2) 0.013(2) 0.019(2)
N241 0.053(3) 0.051(3) 0.056(3) 0.022(2) 0.022(2) 0.018(2)
N253 0.048(3) 0.052(3) 0.069(3) 0.023(3) 0.027(2) 0.021(2)
N271 0.047(3) 0.059(3) 0.044(3) 0.026(2) 0.009(2) 0.024(2)
N283 0.057(3) 0.051(3) 0.053(3) 0.029(2) 0.018(2) 0.026(2)
C210 0.045(3) 0.043(3) 0.037(3) 0.014(2) 0.011(2) 0.018(2)
C212 0.050(3) 0.049(3) 0.048(3) 0.017(3) 0.014(3) 0.025(3)
C213 0.049(3) 0.044(3) 0.045(3) 0.017(2) 0.017(2) 0.021(2)
C214 0.059(3) 0.044(3) 0.045(3) 0.017(2) 0.018(3) 0.020(3)
C215 0.063(3) 0.058(4) 0.056(4) 0.023(3) 0.015(3) 0.028(3)
C216 0.070(4) 0.059(4) 0.051(4) 0.023(3) 0.001(3) 0.019(3)
C217 0.088(4) 0.069(4) 0.046(3) 0.026(3) 0.011(3) 0.027(4)
C218 0.091(4) 0.069(4) 0.054(4) 0.027(3) 0.033(3) 0.029(4)
C219 0.068(4) 0.050(3) 0.054(3) 0.024(3) 0.026(3) 0.025(3)
C220 0.060(3) 0.062(4) 0.071(4) 0.031(3) 0.037(3) 0.025(3)
C221 0.050(3) 0.059(4) 0.057(4) 0.025(3) 0.019(3) 0.022(3)
C222 0.046(3) 0.042(3) 0.046(3) 0.016(2) 0.014(2) 0.016(2)
C224 0.043(3) 0.047(3) 0.050(3) 0.020(3) 0.009(2) 0.016(2)
C225 0.054(3) 0.046(3) 0.046(3) 0.014(3) 0.014(3) 0.022(3)
C226 0.047(3) 0.042(3) 0.039(3) 0.015(2) 0.012(2) 0.016(2)
C240 0.049(3) 0.050(3) 0.045(3) 0.020(2) 0.019(2) 0.018(3)
C242 0.051(3) 0.049(3) 0.071(4) 0.024(3) 0.020(3) 0.020(3)
C243 0.046(3) 0.044(3) 0.064(4) 0.017(3) 0.014(3) 0.018(3)
C244 0.055(3) 0.050(3) 0.064(4) 0.021(3) 0.016(3) 0.024(3)
C245 0.070(4) 0.047(3) 0.067(4) 0.019(3) 0.012(3) 0.026(3)
C246 0.097(4) 0.061(4) 0.074(5) 0.022(4) 0.013(4) 0.036(4)
C247 0.109(5) 0.077(5) 0.070(5) 0.017(4) 0.009(4) 0.045(4)
C248 0.087(4) 0.073(4) 0.071(4) 0.020(4) 0.007(4) 0.045(4)
C249 0.063(4) 0.062(4) 0.072(4) 0.032(3) 0.020(3) 0.034(3)
C250 0.073(4) 0.068(4) 0.089(5) 0.039(4) 0.034(4) 0.047(3)
C251 0.058(3) 0.058(4) 0.083(4) 0.029(3) 0.025(3) 0.035(3)
C252 0.050(3) 0.051(3) 0.074(4) 0.025(3) 0.027(3) 0.025(3)
C254 0.053(3) 0.049(3) 0.061(4) 0.013(3) 0.025(3) 0.021(3)
C255 0.062(4) 0.063(4) 0.079(4) 0.028(3) 0.039(3) 0.025(3)
C256 0.052(3) 0.050(3) 0.042(3) 0.017(2) 0.017(2) 0.021(3)
C270 0.042(3) 0.047(3) 0.043(3) 0.022(2) 0.012(2) 0.020(2)
C272 0.046(3) 0.056(3) 0.054(3) 0.029(3) 0.019(3) 0.025(3)
C273 0.049(3) 0.048(3) 0.045(3) 0.020(2) 0.014(2) 0.023(3)
C274 0.055(3) 0.048(3) 0.051(3) 0.022(3) 0.018(3) 0.030(3)
C275 0.064(3) 0.061(4) 0.059(4) 0.033(3) 0.025(3) 0.036(3)
C276 0.076(4) 0.072(4) 0.073(4) 0.043(3) 0.037(3) 0.043(3)
C277 0.077(4) 0.086(4) 0.060(4) 0.039(3) 0.030(3) 0.043(4)
C278 0.071(4) 0.060(4) 0.055(4) 0.024(3) 0.018(3) 0.035(3)
C279 0.061(3) 0.047(3) 0.053(3) 0.024(3) 0.018(3) 0.028(3)
C280 0.060(3) 0.055(3) 0.049(3) 0.020(3) 0.013(3) 0.028(3)
C281 0.055(3) 0.043(3) 0.067(4) 0.026(3) 0.018(3) 0.020(3)
C282 0.059(3) 0.043(3) 0.052(3) 0.023(2) 0.022(3) 0.032(3)
C284 0.064(3) 0.056(3) 0.052(3) 0.027(3) 0.026(3) 0.024(3)
C285 0.061(3) 0.061(4) 0.057(3) 0.034(3) 0.016(3) 0.033(3)
C286 0.052(3) 0.042(3) 0.042(3) 0.016(2) 0.016(2) 0.019(2)
C1 0.082(4) 0.087(5) 0.080(5) 0.037(4) 0.024(4) 0.046(4)
Cl1 0.0805(13) 0.0927(14) 0.0636(11) 0.0369(10) 0.0202(9) 0.0391(11)
Cl2 0.195(3) 0.0825(17) 0.0779(16) 0.0307(13) 0.0043(18) 0.0214(19)
C2 0.067(4) 0.080(4) 0.088(5) 0.039(4) 0.028(4) 0.037(3)
Cl3 0.0871(13) 0.0938(14) 0.0722(12) 0.0404(11) 0.0230(10) 0.0519(12)
Cl4 0.133(2) 0.0701(13) 0.0801(14) 0.0216(11) 0.0117(14) 0.0405(14)

loop_
_atom_type_symbol
_atom_type_scat_dispersion_real
_atom_type_scat_dispersion_imag
_atom_type_scat_Cromer_Mann_a1
_atom_type_scat_Cromer_Mann_b1
_atom_type_scat_Cromer_Mann_a2
_atom_type_scat_Cromer_Mann_b2
_atom_type_scat_Cromer_Mann_a3
_atom_type_scat_Cromer_Mann_b3
_atom_type_scat_Cromer_Mann_a4
_atom_type_scat_Cromer_Mann_b4
_atom_type_scat_Cromer_Mann_c
_atom_type_scat_source
C 0.0181 0.0091 2.3100 20.8439 1.0200 10.2075 1.5886 0.5687 0.8650 51.6512 0.2156 'International Tables Vol C 4.2.6.8 and 6.1.1.4'
H 0.0000 0.0000 0.4930 10.5109 0.3229 26.1257 0.1402 3.1424 0.0408 57.7998 0.0030 'International Tables Vol C 4.2.6.8 and 6.1.1.4'
N 0.0311 0.0180 12.2126 0.0057 3.1322 9.8933 2.0125 28.9975 1.1663 0.5826 -11.5290 'International Tables Vol C 4.2.6.8 and 6.1.1.4'
Cl 0.3639 0.7018 11.4604 0.0104 7.1964 1.1662 6.2556 18.5194 1.6455 47.7784 -9.5574 'International Tables Vol C 4.2.6.8 and 6.1.1.4'

loop_
_geom_angle_atom_site_label_1
_geom_angle_atom_site_label_2
_geom_angle_atom_site_label_3
_geom_angle
_geom_angle_publ_flag
C10 N11 C12 111.0(4) yes
C10 N11 C25 111.0(5) yes
C12 N11 C25 108.0(4) yes
C22 N23 C24 111.5(4) yes
C22 N23 C25 110.3(5) yes
C24 N23 C25 108.2(4) yes
C40 N41 C42 112.5(4) yes
C40 N41 C55 110.1(5) yes
C42 N41 C55 106.4(5) yes
C52 N53 C54 110.7(5) yes
C52 N53 C55 110.3(5) yes
C54 N53 C55 108.5(5) yes
C70 N71 C72 110.6(4) yes
C70 N71 C85 111.0(5) yes
C72 N71 C85 106.8(5) yes
C82 N83 C84 110.1(5) yes
C82 N83 C85 110.5(5) yes
C84 N83 C85 108.2(5) yes
N11 C10 C26 121.0(5) yes
N11 C10 C56 117.1(5) yes
C26 C10 C56 121.8(5) yes
N11 C12 C13 113.0(5) yes
N11 C12 H122 108.6 no
C13 C12 H122 108.8 no
N11 C12 H121 108.9 no
C13 C12 H121 108.4 no
H122 C12 H121 109.0 no
C12 C13 C14 119.7(5) yes
C12 C13 C22 120.2(5) yes
C14 C13 C22 120.0(5) yes
C13 C14 C15 122.6(5) yes
C13 C14 C19 118.6(5) yes
C15 C14 C19 118.7(5) yes
C14 C15 C16 121.3(6) yes
C14 C15 H151 119.3 no
C16 C15 H151 119.4 no
C15 C16 C17 119.4(6) yes
C15 C16 H161 120.4 no
C17 C16 H161 120.2 no
C16 C17 C18 120.6(6) yes
C16 C17 H171 118.9 no
C18 C17 H171 120.4 no
C17 C18 C19 121.1(6) yes
C17 C18 H181 120.1 no
C19 C18 H181 118.8 no
C14 C19 C18 118.8(6) yes
C14 C19 C20 119.5(5) yes
C18 C19 C20 121.7(6) yes
C19 C20 C21 120.6(6) yes
C19 C20 H201 119.0 no
C21 C20 H201 120.3 no
C20 C21 C22 121.0(6) yes
C20 C21 H211 119.8 no
C22 C21 H211 119.2 no
N23 C22 C21 117.4(5) yes
N23 C22 C13 122.3(5) yes
C21 C22 C13 120.2(5) yes
N23 C24 C26 111.9(5) yes
N23 C24 H242 108.9 no
C26 C24 H242 109.8 no
N23 C24 H241 109.2 no
C26 C24 H241 108.2 no
H242 C24 H241 108.7 no
N23 C25 N11 112.8(5) yes
N23 C25 H251 108.5 no
N11 C25 H251 107.5 no
N23 C25 H252 108.8 no
N11 C25 H252 110.1 no
H251 C25 H252 109.1 no
C24 C26 C10 120.7(5) yes
C24 C26 C70 121.8(5) yes
C10 C26 C70 117.4(5) yes
N41 C40 C56 122.3(5) yes
N41 C40 C86 116.7(5) yes
C56 C40 C86 121.0(5) yes
N41 C42 C43 113.0(5) yes
N41 C42 H421 109.4 no
C43 C42 H421 109.3 no
N41 C42 H422 108.5 no
C43 C42 H422 106.9 no
H421 C42 H422 109.7 no
C42 C43 C44 121.1(5) yes
C42 C43 C52 120.7(5) yes
C44 C43 C52 118.1(6) yes
C43 C44 C45 121.5(6) yes
C43 C44 C49 120.7(6) yes
C45 C44 C49 117.8(6) yes
C44 C45 C46 119.4(6) yes
C44 C45 H451 120.3 no
C46 C45 H451 120.3 no
C45 C46 C47 121.9(7) yes
C45 C46 H461 119.2 no
C47 C46 H461 118.9 no
C46 C47 C48 119.9(7) yes
C46 C47 H471 120.1 no
C48 C47 H471 120.1 no
C47 C48 C49 121.3(7) yes
C47 C48 H481 119.6 no
C49 C48 H481 119.1 no
C48 C49 C44 119.7(6) yes
C48 C49 C50 121.7(6) yes
C44 C49 C50 118.6(6) yes
C49 C50 C51 120.1(6) yes
C49 C50 H501 119.9 no
C51 C50 H501 120.0 no
C50 C51 C52 121.8(6) yes
C50 C51 H511 119.8 no
C52 C51 H511 118.4 no
N53 C52 C51 117.7(6) yes
N53 C52 C43 121.8(6) yes
C51 C52 C43 120.4(6) yes
N53 C54 C56 111.8(5) yes
N53 C54 H541 108.3 no
C56 C54 H541 107.5 no
N53 C54 H542 109.8 no
C56 C54 H542 110.3 no
H541 C54 H542 109.1 no
N41 C55 N53 112.9(5) yes
N41 C55 H552 108.1 no
N53 C55 H552 108.5 no
N41 C55 H551 108.1 no
N53 C55 H551 108.9 no
H552 C55 H551 110.3 no
C54 C56 C10 120.2(5) yes
C54 C56 C40 120.6(5) yes
C10 C56 C40 119.1(5) yes
N71 C70 C26 116.4(5) yes
N71 C70 C86 121.7(5) yes
C26 C70 C86 121.9(5) yes
N71 C72 C73 112.5(5) yes
N71 C72 H722 109.3 no
C73 C72 H722 110.0 no
N71 C72 H721 108.0 no
C73 C72 H721 108.5 no
H722 C72 H721 108.4 no
C72 C73 C74 119.4(6) yes
C72 C73 C82 120.7(6) yes
C74 C73 C82 119.6(6) yes
C73 C74 C75 122.2(6) yes
C73 C74 C79 119.4(6) yes
C75 C74 C79 118.4(6) yes
C74 C75 C76 120.6(6) yes
C74 C75 H751 119.5 no
C76 C75 H751 119.8 no
C75 C76 C77 119.9(7) yes
C75 C76 H761 119.6 no
C77 C76 H761 120.4 no
C76 C77 C78 120.3(7) yes
C76 C77 H771 119.7 no
C78 C77 H771 120.0 no
C77 C78 C79 121.7(7) yes
C77 C78 H781 118.9 no
C79 C78 H781 119.3 no
C74 C79 C78 118.9(6) yes
C74 C79 C80 118.7(6) yes
C78 C79 C80 122.3(6) yes
C79 C80 C81 121.7(6) yes
C79 C80 H801 119.3 no
C81 C80 H801 119.0 no
C80 C81 C82 120.4(6) yes
C80 C81 H811 120.2 no
C82 C81 H811 119.4 no
N83 C82 C81 117.7(5) yes
N83 C82 C73 122.1(6) yes
C81 C82 C73 120.2(6) yes
N83 C84 C86 111.3(5) yes
N83 C84 H841 107.7 no
C86 C84 H841 109.0 no
N83 C84 H842 109.8 no
C86 C84 H842 110.2 no
H841 C84 H842 108.9 no
N71 C85 N83 113.6(5) yes
N71 C85 H852 108.5 no
N83 C85 H852 109.4 no
N71 C85 H851 107.7 no
N83 C85 H851 107.9 no
H852 C85 H851 109.7 no
C84 C86 C40 120.8(5) yes
C84 C86 C70 120.4(5) yes
C40 C86 C70 118.7(5) yes
C110 N111 C112 111.5(4) yes
C110 N111 C125 111.2(5) yes
C112 N111 C125 106.6(4) yes
C122 N123 C124 111.3(4) yes
C122 N123 C125 111.1(5) yes
C124 N123 C125 107.0(5) yes
C140 N141 C142 110.0(4) yes
C140 N141 C155 111.5(5) yes
C142 N141 C155 107.1(5) yes
C152 N153 C154 110.4(5) yes
C152 N153 C155 110.8(5) yes
C154 N153 C155 107.6(5) yes
C170 N171 C172 112.4(4) yes
C170 N171 C185 110.5(5) yes
C172 N171 C185 107.9(5) yes
C182 N183 C184 110.6(5) yes
C182 N183 C185 110.5(5) yes
C184 N183 C185 108.1(5) yes
N111 C110 C126 121.5(5) yes
N111 C110 C156 118.1(5) yes
C126 C110 C156 120.4(5) yes
N111 C112 C113 112.5(5) yes
N111 C112 H1122 108.2 no
C113 C112 H1122 108.6 no
N111 C112 H1121 109.2 no
C113 C112 H1121 109.6 no
H1122 C112 H1121 108.6 no
C112 C113 C114 119.3(5) yes
C112 C113 C122 120.6(5) yes
C114 C113 C122 120.0(5) yes
C113 C114 C115 122.4(5) yes
C113 C114 C119 119.0(5) yes
C115 C114 C119 118.6(5) yes
C114 C115 C116 120.7(6) yes
C114 C115 H1151 119.9 no
C116 C115 H1151 119.4 no
C115 C116 C117 121.0(6) yes
C115 C116 H1161 119.4 no
C117 C116 H1161 119.6 no
C116 C117 C118 119.9(6) yes
C116 C117 H1171 119.6 no
C118 C117 H1171 120.5 no
C117 C118 C119 121.0(6) yes
C117 C118 H1181 120.1 no
C119 C118 H1181 118.9 no
C114 C119 C118 118.8(6) yes
C114 C119 C120 119.5(5) yes
C118 C119 C120 121.7(6) yes
C119 C120 C121 119.5(6) yes
C119 C120 H1201 119.7 no
C121 C120 H1201 120.8 no
C120 C121 C122 121.8(6) yes
C120 C121 H1211 119.0 no
C122 C121 H1211 119.2 no
N123 C122 C121 118.2(5) yes
N123 C122 C113 121.7(5) yes
C121 C122 C113 120.1(5) yes
N123 C124 C126 111.7(5) yes
N123 C124 H1242 107.9 no
C126 C124 H1242 110.1 no
N123 C124 H1241 109.2 no
C126 C124 H1241 109.1 no
H1242 C124 H1241 108.6 no
N111 C125 N123 112.1(4) yes
N111 C125 H1251 109.1 no
N123 C125 H1251 108.3 no
N111 C125 H1252 108.7 no
N123 C125 H1252 108.3 no
H1251 C125 H1252 110.4 no
C124 C126 C110 120.2(5) yes
C124 C126 C170 120.6(5) yes
C110 C126 C170 119.1(5) yes
N141 C140 C156 121.6(5) yes
N141 C140 C186 116.2(5) yes
C156 C140 C186 122.2(5) yes
N141 C142 C143 112.2(5) yes
N141 C142 H1422 108.2 no
C143 C142 H1422 109.0 no
N141 C142 H1421 109.4 no
C143 C142 H1421 109.1 no
H1422 C142 H1421 108.8 no
C142 C143 C144 120.4(5) yes
C142 C143 C152 119.7(5) yes
C144 C143 C152 119.7(6) yes
C143 C144 C145 122.3(6) yes
C143 C144 C149 119.6(6) yes
C145 C144 C149 118.1(6) yes
C144 C145 C146 120.4(6) yes
C144 C145 H1451 120.1 no
C146 C145 H1451 119.4 no
C145 C146 C147 121.3(7) yes
C145 C146 H1461 118.9 no
C147 C146 H1461 119.7 no
C146 C147 C148 120.7(6) yes
C146 C147 H1471 119.6 no
C148 C147 H1471 119.7 no
C147 C148 C149 119.5(7) yes
C147 C148 H1481 121.2 no
C149 C148 H1481 119.3 no
C148 C149 C144 119.8(6) yes
C148 C149 C150 121.1(6) yes
C144 C149 C150 119.1(6) yes
C149 C150 C151 119.9(6) yes
C149 C150 H1501 119.9 no
C151 C150 H1501 120.2 no
C150 C151 C152 121.6(6) yes
C150 C151 H1511 119.5 no
C152 C151 H1511 118.9 no
N153 C152 C151 117.4(6) yes
N153 C152 C143 122.6(6) yes
C151 C152 C143 120.0(6) yes
N153 C154 C156 110.5(5) yes
N153 C154 H1542 108.5 no
C156 C154 H1542 108.9 no
N153 C154 H1541 109.8 no
C156 C154 H1541 110.2 no
H1542 C154 H1541 109.0 no
N141 C155 N153 112.6(5) yes
N141 C155 H1552 108.6 no
N153 C155 H1552 108.5 no
N141 C155 H1551 109.4 no
N153 C155 H1551 108.7 no
H1552 C155 H1551 109.0 no
C154 C156 C110 121.2(5) yes
C154 C156 C140 119.7(5) yes
C110 C156 C140 119.0(5) yes
N171 C170 C126 118.1(5) yes
N171 C170 C186 120.7(5) yes
C126 C170 C186 121.0(5) yes
N171 C172 C173 113.1(5) yes
N171 C172 H1722 108.0 no
C173 C172 H1722 108.0 no
N171 C172 H1721 108.1 no
C173 C172 H1721 108.9 no
H1722 C172 H1721 110.6 no
C172 C173 C174 120.8(5) yes
C172 C173 C182 120.4(5) yes
C174 C173 C182 118.6(5) yes
C173 C174 C175 121.6(5) yes
C173 C174 C179 119.6(6) yes
C175 C174 C179 118.8(5) yes
C174 C175 C176 120.4(6) yes
C174 C175 H1751 119.7 no
C176 C175 H1751 119.9 no
C175 C176 C177 121.7(6) yes
C175 C176 H1761 118.7 no
C177 C176 H1761 119.6 no
C176 C177 C178 118.3(6) yes
C176 C177 H1771 121.0 no
C178 C177 H1771 120.8 no
C177 C178 C179 121.9(6) yes
C177 C178 H1781 119.2 no
C179 C178 H1781 118.9 no
C174 C179 C178 118.9(6) yes
C174 C179 C180 119.2(6) yes
C178 C179 C180 121.9(6) yes
C179 C180 C181 120.7(6) yes
C179 C180 H1801 119.9 no
C181 C180 H1801 119.4 no
C180 C181 C182 119.5(6) yes
C180 C181 H1811 120.5 no
C182 C181 H1811 120.0 no
N183 C182 C181 116.3(5) yes
N183 C182 C173 121.6(5) yes
C181 C182 C173 122.1(6) yes
N183 C184 C186 112.3(5) yes
N183 C184 H1841 109.5 no
C186 C184 H1841 110.3 no
N183 C184 H1842 108.3 no
C186 C184 H1842 108.3 no
H1841 C184 H1842 108.1 no
N183 C185 N171 113.2(5) yes
N183 C185 H1851 107.7 no
N171 C185 H1851 108.6 no
N183 C185 H1852 108.4 no
N171 C185 H1852 109.6 no
H1851 C185 H1852 109.3 no
C184 C186 C170 120.7(5) yes
C184 C186 C140 120.9(5) yes
C170 C186 C140 118.2(5) yes
C210 N211 C212 112.7(5) yes
C210 N211 C225 109.1(5) yes
C212 N211 C225 107.3(5) yes
C222 N223 C224 111.1(5) yes
C222 N223 C225 111.3(5) yes
C224 N223 C225 107.9(5) yes
C240 N241 C242 114.7(5) yes
C240 N241 C255 110.1(5) yes
C242 N241 C255 106.5(6) yes
C252 N253 C254 112.2(5) yes
C252 N253 C255 111.0(6) yes
C254 N253 C255 107.8(6) yes
C270 N271 C272 111.4(4) yes
C270 N271 C285 111.2(5) yes
C272 N271 C285 107.8(5) yes
C282 N283 C284 112.3(5) yes
C282 N283 C285 110.3(5) yes
C284 N283 C285 108.4(5) yes
N211 C210 C226 122.7(5) yes
N211 C210 C256 117.3(5) yes
C226 C210 C256 120.0(6) yes
N211 C212 C213 113.6(5) yes
N211 C212 H2122 107.5 no
C213 C212 H2122 109.0 no
N211 C212 H2121 108.4 no
C213 C212 H2121 109.0 no
H2122 C212 H2121 109.2 no
C212 C213 C214 120.5(6) yes
C212 C213 C222 120.3(5) yes
C214 C213 C222 119.2(6) yes
C213 C214 C215 122.4(6) yes
C213 C214 C219 119.6(6) yes
C215 C214 C219 118.0(6) yes
C214 C215 C216 121.7(7) yes
C214 C215 H2151 119.1 no
C216 C215 H2151 119.3 no
C215 C216 C217 120.1(7) yes
C215 C216 H2161 120.0 no
C217 C216 H2161 119.9 no
C216 C217 C218 119.4(7) yes
C216 C217 H2171 120.2 no
C218 C217 H2171 120.3 no
C217 C218 C219 121.4(8) yes
C217 C218 H2181 119.0 no
C219 C218 H2181 119.6 no
C218 C219 C214 119.3(7) yes
C218 C219 C220 122.2(7) yes
C214 C219 C220 118.5(6) yes
C219 C220 C221 121.3(7) yes
C219 C220 H2201 119.5 no
C221 C220 H2201 119.2 no
C220 C221 C222 119.9(6) yes
C220 C221 H2211 120.1 no
C222 C221 H2211 120.0 no
N223 C222 C221 117.1(6) yes
N223 C222 C213 121.7(6) yes
C221 C222 C213 121.2(6) yes
N223 C224 C226 111.2(5) yes
N223 C224 H2241 109.5 no
C226 C224 H2241 109.1 no
N223 C224 H2242 109.9 no
C226 C224 H2242 108.3 no
H2241 C224 H2242 108.8 no
N211 C225 N223 112.8(5) yes
N211 C225 H2251 109.9 no
N223 C225 H2251 109.6 no
N211 C225 H2252 107.6 no
N223 C225 H2252 107.8 no
H2251 C225 H2252 109.0 no
C224 C226 C210 119.6(5) yes
C224 C226 C270 120.5(5) yes
C210 C226 C270 119.7(5) yes
N241 C240 C256 120.9(6) yes
N241 C240 C286 118.7(6) yes
C256 C240 C286 120.3(6) yes
N241 C242 C243 112.4(6) yes
N241 C242 H2421 108.6 no
C243 C242 H2421 108.6 no
N241 C242 H2422 108.9 no
C243 C242 H2422 108.6 no
H2421 C242 H2422 109.7 no
C242 C243 C244 119.8(6) yes
C242 C243 C252 120.9(6) yes
C244 C243 C252 119.1(7) yes
C243 C244 C245 121.8(6) yes
C243 C244 C249 119.3(6) yes
C245 C244 C249 118.8(7) yes
C244 C245 C246 120.3(7) yes
C244 C245 H2451 119.7 no
C246 C245 H2451 120.1 no
C245 C246 C247 121.0(8) yes
C245 C246 H2461 119.0 no
C247 C246 H2461 120.0 no
C246 C247 C248 120.1(8) yes
C246 C247 H2471 120.1 no
C248 C247 H2471 119.8 no
C247 C248 C249 120.9(8) yes
C247 C248 H2481 119.6 no
C249 C248 H2481 119.6 no
C244 C249 C248 118.7(7) yes
C244 C249 C250 118.7(7) yes
C248 C249 C250 122.5(7) yes
C249 C250 C251 121.4(7) yes
C249 C250 H2501 118.9 no
C251 C250 H2501 119.7 no
C250 C251 C252 120.0(7) yes
C250 C251 H2511 120.5 no
C252 C251 H2511 119.5 no
N253 C252 C251 118.4(6) yes
N253 C252 C243 120.9(6) yes
C251 C252 C243 120.6(7) yes
N253 C254 C256 110.3(5) yes
N253 C254 H2541 108.7 no
C256 C254 H2541 109.9 no
N253 C254 H2542 109.3 no
C256 C254 H2542 109.2 no
H2541 C254 H2542 109.5 no
N241 C255 N253 111.6(6) yes
N241 C255 H2551 108.2 no
N253 C255 H2551 108.2 no
N241 C255 H2552 110.0 no
N253 C255 H2552 109.6 no
H2551 C255 H2552 109.2 no
C254 C256 C210 118.4(6) yes
C254 C256 C240 121.8(6) yes
C210 C256 C240 119.8(6) yes
N271 C270 C226 117.1(5) yes
N271 C270 C286 121.9(5) yes
C226 C270 C286 121.0(6) yes
N271 C272 C273 112.4(5) yes
N271 C272 H2721 110.6 no
C273 C272 H2721 109.4 no
N271 C272 H2722 108.2 no
C273 C272 H2722 108.3 no
H2721 C272 H2722 107.8 no
C272 C273 C274 120.3(5) yes
C272 C273 C282 120.9(5) yes
C274 C273 C282 118.7(5) yes
C273 C274 C275 121.1(6) yes
C273 C274 C279 120.1(6) yes
C275 C274 C279 118.7(6) yes
C274 C275 C276 119.7(7) yes
C274 C275 H2751 119.6 no
C276 C275 H2751 120.6 no
C275 C276 C277 121.5(7) yes
C275 C276 H2761 118.7 no
C277 C276 H2761 119.8 no
C276 C277 C278 120.3(7) yes
C276 C277 H2771 119.8 no
C278 C277 H2771 120.0 no
C277 C278 C279 120.4(7) yes
C277 C278 H2781 120.0 no
C279 C278 H2781 119.6 no
C278 C279 C274 119.3(6) yes
C278 C279 C280 122.0(6) yes
C274 C279 C280 118.7(6) yes
C279 C280 C281 121.5(6) yes
C279 C280 H2801 119.5 no
C281 C280 H2801 119.1 no
C280 C281 C282 120.4(6) yes
C280 C281 H2811 120.4 no
C282 C281 H2811 119.2 no
N283 C282 C281 118.2(5) yes
N283 C282 C273 121.4(5) yes
C281 C282 C273 120.4(6) yes
N283 C284 C286 112.2(5) yes
N283 C284 H2841 109.0 no
C286 C284 H2841 109.1 no
N283 C284 H2842 108.5 no
C286 C284 H2842 108.9 no
H2841 C284 H2842 109.1 no
N271 C285 N283 112.3(5) yes
N271 C285 H2852 108.7 no
N283 C285 H2852 108.9 no
N271 C285 H2851 109.4 no
N283 C285 H2851 107.9 no
H2852 C285 H2851 109.5 no
C284 C286 C240 121.5(5) yes
C284 C286 C270 119.4(6) yes
C240 C286 C270 119.0(6) yes
H11 C1 H12 111.1 no
H11 C1 Cl1 106.8 no
H12 C1 Cl1 108.8 no
H11 C1 Cl2 106.5 no
H12 C1 Cl2 107.0 no
Cl1 C1 Cl2 116.7(5) yes
H22 C2 H21 110.7 no
H22 C2 Cl3 108.3 no
H21 C2 Cl3 108.3 no
H22 C2 Cl4 108.2 no
H21 C2 Cl4 108.2 no
Cl3 C2 Cl4 113.2(5) yes
Cl5 C3 Cl6 108.5(11) yes
Cl5 C3 H32 112.0 no
Cl6 C3 H32 111.9 no
Cl5 C3 H31 107.3 no
Cl6 C3 H31 106.5 no
H32 C3 H31 110.4 no
Cl6 C4 Cl7 116.0(14) yes
Cl6 C4 H41 106.7 no
Cl7 C4 H41 107.1 no
Cl6 C4 H42 108.2 no
Cl7 C4 H42 109.1 no
H41 C4 H42 109.7 no

loop_
_geom_bond_atom_site_label_1
_geom_bond_atom_site_label_2
_geom_bond_distance
_geom_bond_publ_flag
N11 C10 1.449(7) yes
N11 C12 1.475(7) yes
N11 C25 1.450(7) yes
N23 C22 1.432(7) yes
N23 C24 1.479(7) yes
N23 C25 1.463(7) yes
N41 C40 1.444(7) yes
N41 C42 1.492(7) yes
N41 C55 1.465(7) yes
N53 C52 1.444(8) yes
N53 C54 1.475(8) yes
N53 C55 1.452(8) yes
N71 C70 1.449(7) yes
N71 C72 1.491(7) yes
N71 C85 1.457(8) yes
N83 C82 1.443(8) yes
N83 C84 1.485(8) yes
N83 C85 1.451(8) yes
C10 C26 1.400(8) yes
C10 C56 1.402(7) yes
C12 C13 1.527(8) yes
C12 H122 0.982 no
C12 H121 0.974 no
C13 C14 1.438(7) yes
C13 C22 1.369(8) yes
C14 C15 1.395(8) yes
C14 C19 1.419(8) yes
C15 C16 1.385(8) yes
C15 H151 0.925 no
C16 C17 1.400(10) yes
C16 H161 0.933 no
C17 C18 1.352(10) yes
C17 H171 0.937 no
C18 C19 1.413(8) yes
C18 H181 0.922 no
C19 C20 1.425(9) yes
C20 C21 1.340(8) yes
C20 H201 0.930 no
C21 C22 1.429(8) yes
C21 H211 0.934 no
C24 C26 1.516(7) yes
C24 H242 0.978 no
C24 H241 0.972 no
C25 H251 0.968 no
C25 H252 0.971 no
C26 C70 1.407(8) yes
C40 C56 1.385(8) yes
C40 C86 1.404(8) yes
C42 C43 1.503(8) yes
C42 H421 0.970 no
C42 H422 0.969 no
C43 C44 1.442(8) yes
C43 C52 1.381(8) yes
C44 C45 1.432(9) yes
C44 C49 1.404(9) yes
C45 C46 1.384(9) yes
C45 H451 0.937 no
C46 C47 1.365(10) yes
C46 H461 0.931 no
C47 C48 1.355(10) yes
C47 H471 0.933 no
C48 C49 1.407(9) yes
C48 H481 0.933 no
C49 C50 1.422(9) yes
C50 C51 1.357(9) yes
C50 H501 0.934 no
C51 C52 1.406(9) yes
C51 H511 0.941 no
C54 C56 1.504(8) yes
C54 H541 0.967 no
C54 H542 0.972 no
C55 H552 0.967 no
C55 H551 0.967 no
C70 C86 1.395(8) yes
C72 C73 1.520(8) yes
C72 H722 0.970 no
C72 H721 0.965 no
C73 C74 1.423(8) yes
C73 C82 1.374(9) yes
C74 C75 1.422(9) yes
C74 C79 1.424(9) yes
C75 C76 1.382(9) yes
C75 H751 0.939 no
C76 C77 1.408(11) yes
C76 H761 0.931 no
C77 C78 1.352(11) yes
C77 H771 0.929 no
C78 C79 1.407(9) yes
C78 H781 0.926 no
C79 C80 1.405(9) yes
C80 C81 1.341(9) yes
C80 H801 0.923 no
C81 C82 1.427(9) yes
C81 H811 0.934 no
C84 C86 1.528(8) yes
C84 H841 0.967 no
C84 H842 0.974 no
C85 H852 0.967 no
C85 H851 0.967 no
N111 C110 1.437(7) yes
N111 C112 1.475(7) yes
N111 C125 1.474(7) yes
N123 C122 1.439(7) yes
N123 C124 1.479(7) yes
N123 C125 1.453(7) yes
N141 C140 1.456(7) yes
N141 C142 1.478(7) yes
N141 C155 1.458(8) yes
N153 C152 1.443(8) yes
N153 C154 1.477(8) yes
N153 C155 1.445(8) yes
N171 C170 1.444(7) yes
N171 C172 1.467(7) yes
N171 C185 1.445(7) yes
N183 C182 1.443(7) yes
N183 C184 1.466(8) yes
N183 C185 1.451(8) yes
C110 C126 1.404(8) yes
C110 C156 1.408(8) yes
C112 C113 1.510(8) yes
C112 H1122 0.972 no
C112 H1121 0.975 no
C113 C114 1.428(8) yes
C113 C122 1.377(8) yes
C114 C115 1.411(8) yes
C114 C119 1.421(8) yes
C115 C116 1.374(8) yes
C115 H1151 0.932 no
C116 C117 1.383(10) yes
C116 H1161 0.932 no
C117 C118 1.377(10) yes
C117 H1171 0.934 no
C118 C119 1.412(8) yes
C118 H1181 0.932 no
C119 C120 1.424(9) yes
C120 C121 1.364(9) yes
C120 H1201 0.934 no
C121 C122 1.405(8) yes
C121 H1211 0.928 no
C124 C126 1.506(8) yes
C124 H1242 0.969 no
C124 H1241 0.971 no
C125 H1251 0.972 no
C125 H1252 0.965 no
C126 C170 1.409(8) yes
C140 C156 1.385(8) yes
C140 C186 1.400(8) yes
C142 C143 1.522(8) yes
C142 H1422 0.974 no
C142 H1421 0.975 no
C143 C144 1.437(8) yes
C143 C152 1.369(9) yes
C144 C145 1.423(9) yes
C144 C149 1.409(9) yes
C145 C146 1.365(9) yes
C145 H1451 0.932 no
C146 C147 1.385(10) yes
C146 H1461 0.927 no
C147 C148 1.366(10) yes
C147 H1471 0.934 no
C148 C149 1.433(9) yes
C148 H1481 0.937 no
C149 C150 1.421(9) yes
C150 C151 1.367(9) yes
C150 H1501 0.932 no
C151 C152 1.408(9) yes
C151 H1511 0.929 no
C154 C156 1.528(8) yes
C154 H1542 0.976 no
C154 H1541 0.969 no
C155 H1552 0.967 no
C155 H1551 0.964 no
C170 C186 1.402(8) yes
C172 C173 1.513(8) yes
C172 H1722 0.977 no
C172 H1721 0.967 no
C173 C174 1.430(8) yes
C173 C182 1.372(8) yes
C174 C175 1.402(8) yes
C174 C179 1.425(8) yes
C175 C176 1.373(8) yes
C175 H1751 0.936 no
C176 C177 1.408(9) yes
C176 H1761 0.939 no
C177 C178 1.373(10) yes
C177 H1771 0.928 no
C178 C179 1.408(9) yes
C178 H1781 0.934 no
C179 C180 1.404(9) yes
C180 C181 1.379(9) yes
C180 H1801 0.929 no
C181 C182 1.409(9) yes
C181 H1811 0.936 no
C184 C186 1.515(8) yes
C184 H1841 0.968 no
C184 H1842 0.970 no
C185 H1851 0.968 no
C185 H1852 0.970 no
N211 C210 1.443(7) yes
N211 C212 1.462(8) yes
N211 C225 1.465(7) yes
N223 C222 1.428(7) yes
N223 C224 1.471(8) yes
N223 C225 1.453(8) yes
N241 C240 1.444(8) yes
N241 C242 1.469(8) yes
N241 C255 1.470(9) yes
N253 C252 1.444(9) yes
N253 C254 1.471(8) yes
N253 C255 1.454(9) yes
N271 C270 1.447(8) yes
N271 C272 1.479(8) yes
N271 C285 1.456(8) yes
N283 C282 1.438(8) yes
N283 C284 1.475(8) yes
N283 C285 1.439(8) yes
C210 C226 1.388(8) yes
C210 C256 1.408(8) yes
C212 C213 1.512(8) yes
C212 H2122 0.969 no
C212 H2121 0.967 no
C213 C214 1.435(8) yes
C213 C222 1.377(8) yes
C214 C215 1.405(9) yes
C214 C219 1.413(9) yes
C215 C216 1.362(9) yes
C215 H2151 0.927 no
C216 C217 1.418(11) yes
C216 H2161 0.929 no
C217 C218 1.351(11) yes
C217 H2171 0.938 no
C218 C219 1.413(9) yes
C218 H2181 0.928 no
C219 C220 1.421(10) yes
C220 C221 1.367(9) yes
C220 H2201 0.931 no
C221 C222 1.404(9) yes
C221 H2211 0.933 no
C224 C226 1.530(8) yes
C224 H2241 0.980 no
C224 H2242 0.974 no
C225 H2251 0.978 no
C225 H2252 0.983 no
C226 C270 1.400(8) yes
C240 C256 1.395(9) yes
C240 C286 1.406(9) yes
C242 C243 1.500(9) yes
C242 H2421 0.965 no
C242 H2422 0.972 no
C243 C244 1.418(9) yes
C243 C252 1.368(9) yes
C244 C245 1.433(9) yes
C244 C249 1.422(10) yes
C245 C246 1.346(10) yes
C245 H2451 0.943 no
C246 C247 1.421(12) yes
C246 H2461 0.950 no
C247 C248 1.361(11) yes
C247 H2471 0.943 no
C248 C249 1.418(10) yes
C248 H2481 0.942 no
C249 C250 1.395(10) yes
C250 C251 1.344(10) yes
C250 H2501 0.937 no
C251 C252 1.416(10) yes
C251 H2511 0.940 no
C254 C256 1.524(9) yes
C254 H2541 0.974 no
C254 H2542 0.972 no
C255 H2551 0.971 no
C255 H2552 0.971 no
C270 C286 1.391(8) yes
C272 C273 1.498(8) yes
C272 H2721 0.969 no
C272 H2722 0.963 no
C273 C274 1.441(8) yes
C273 C282 1.383(8) yes
C274 C275 1.429(9) yes
C274 C279 1.401(9) yes
C275 C276 1.374(9) yes
C275 H2751 0.938 no
C276 C277 1.378(11) yes
C276 H2761 0.934 no
C277 C278 1.367(10) yes
C277 H2771 0.929 no
C278 C279 1.426(9) yes
C278 H2781 0.932 no
C279 C280 1.414(9) yes
C280 C281 1.353(9) yes
C280 H2801 0.923 no
C281 C282 1.419(9) yes
C281 H2811 0.929 no
C284 C286 1.524(9) yes
C284 H2841 0.976 no
C284 H2842 0.975 no
C285 H2852 0.969 no
C285 H2851 0.965 no
C1 H11 0.982 no
C1 H12 0.983 no
C1 Cl1 1.723(8) yes
C1 Cl2 1.709(9) yes
C2 H22 0.980 no
C2 H21 0.980 no
C2 Cl3 1.729(8) yes
C2 Cl4 1.767(9) yes
C3 Cl5 1.707(16) yes
C3 Cl6 1.744(16) yes
C3 H32 0.981 no
C3 H31 0.991 no
C4 Cl6 1.735(17) yes
C4 Cl7 1.743(17) yes
C4 H41 0.971 no
C4 H42 0.967 no

loop_
_geom_hbond_atom_site_label_D
_geom_hbond_atom_site_label_H
_geom_hbond_atom_site_label_A
_geom_hbond_site_symmetry_A
_geom_hbond_angle_DHA
_geom_hbond_distance_DH
_geom_hbond_distance_HA
_geom_hbond_distance_DA
_geom_hbond_publ_flag
C25 H252 C186 . 144.60(19) 0.971 2.558 3.397(11) yes
C17 H171 N211 2_666 146.77(19) 0.937 2.561 3.384(11) yes
C154 H1541 C112 . 125.75(18) 0.969 2.589 3.252(11) yes
